data_2218913
loop_
_publ_author_name
'Li, Jiang-Sheng'
'Fan, Mei-Lian'
'Li, Wen-Sheng'
'Liu, Wei-Dong'

_publ_section_title
;
 4-(4-Nitrobenzenesulfonamido)pyridinium trifluoroacetate
;
_journal_coeditor_code BT2740
_journal_issue 8
_journal_name_full 'Acta Crystallographica Section E'
_journal_page_first o1513
_journal_paper_doi 10.1107/S1600536808021405
_journal_volume 64
_journal_year 2008
_chemical_formula_iupac 'C11 H10 N3 O4 S +, C2 F3 O2 -'
_chemical_formula_moiety 'C11 H10 N3 O4 S +, C2 F3 O2 -'
_chemical_formula_sum 'C13 H10 F3 N3 O6 S'
_chemical_formula_weight 393.30
_chemical_name_systematic
;
4-(4-Nitrobenzenesulfonamido)pyridinium trifluoroacetate
;
_space_group_IT_number 14
_symmetry_cell_setting monoclinic
_symmetry_space_group_name_Hall '-P 2ybc'
_symmetry_space_group_name_H-M 'P 1 21/c 1'
_atom_sites_solution_hydrogens geom
_atom_sites_solution_primary direct
_atom_sites_solution_secondary difmap
_cell_angle_alpha 90.00
_cell_angle_beta 96.595(7)
_cell_angle_gamma 90.00
_cell_formula_units_Z 4
_cell_length_a 5.662(2)
_cell_length_b 17.497(7)
_cell_length_c 16.173(6)
_cell_measurement_reflns_used 1671
_cell_measurement_temperature 294(2)
_cell_measurement_theta_max 24.63
_cell_measurement_theta_min 2.54
_cell_volume 1591.6(10)
_computing_cell_refinement 'SMART (Bruker, 1997)'
_computing_data_collection 'SMART (Bruker, 1997)'
_computing_data_reduction 'SAINT (Bruker, 1997)'
_computing_molecular_graphics 'SHELXTL (Sheldrick, 2008)'
_computing_publication_material 'SHELXTL (Sheldrick, 2008)'
_computing_structure_refinement 'SHELXL97 (Sheldrick, 2008)'
_computing_structure_solution 'SHELXS97 (Sheldrick, 2008)'
_diffrn_ambient_temperature 294(2)
_diffrn_measured_fraction_theta_full 0.981
_diffrn_measured_fraction_theta_max 0.981
_diffrn_measurement_device_type 'Bruker SMART 1K CCD area-detector'
_diffrn_measurement_method \w
_diffrn_radiation_monochromator graphite
_diffrn_radiation_source 'fine-focus sealed tube'
_diffrn_radiation_type MoK\a
_diffrn_radiation_wavelength 0.71073
_diffrn_reflns_av_R_equivalents 0.0670
_diffrn_reflns_av_sigmaI/netI 0.0921
_diffrn_reflns_limit_h_max 6
_diffrn_reflns_limit_h_min -6
_diffrn_reflns_limit_k_max 20
_diffrn_reflns_limit_k_min -12
_diffrn_reflns_limit_l_max 19
_diffrn_reflns_limit_l_min -18
_diffrn_reflns_number 7696
_diffrn_reflns_theta_full 25.01
_diffrn_reflns_theta_max 25.01
_diffrn_reflns_theta_min 1.72
_diffrn_standards_decay_% 0
_diffrn_standards_interval_count 0
_diffrn_standards_interval_time 0
_diffrn_standards_number 0
_exptl_absorpt_coefficient_mu 0.275
_exptl_absorpt_correction_T_max 0.9891
_exptl_absorpt_correction_T_min 0.9730
_exptl_absorpt_correction_type multi-scan
_exptl_absorpt_process_details '(SADABS; Sheldrick, 1996)'
_exptl_crystal_colour colourless
_exptl_crystal_density_diffrn 1.641
_exptl_crystal_density_method 'not measured'
_exptl_crystal_description block
_exptl_crystal_F_000 800
_exptl_crystal_size_max 0.10
_exptl_crystal_size_mid 0.04
_exptl_crystal_size_min 0.04
_refine_diff_density_max 0.399
_refine_diff_density_min -0.331
_refine_ls_extinction_method none
_refine_ls_goodness_of_fit_ref 1.054
_refine_ls_hydrogen_treatment mixed
_refine_ls_matrix_type full
_refine_ls_number_parameters 269
_refine_ls_number_reflns 2763
_refine_ls_number_restraints 43
_refine_ls_restrained_S_all 1.117
_refine_ls_R_factor_all 0.1282
_refine_ls_R_factor_gt 0.0646
_refine_ls_shift/su_max 0.000
_refine_ls_shift/su_mean 0.000
_refine_ls_structure_factor_coef Fsqd
_refine_ls_weighting_details 'calc w=1/[\s^2^(Fo^2^)+(0.054P)^2^+1.2648P] where P=(Fo^2^+2Fc^2^)/3'
_refine_ls_weighting_scheme calc
_refine_ls_wR_factor_gt 0.1254
_refine_ls_wR_factor_ref 0.1502
_reflns_number_gt 1596
_reflns_number_total 2763
_reflns_threshold_expression I>2\s(I)
_cod_data_source_file bt2740.cif
_cod_data_source_block I
_cod_original_cell_volume 1591.5(11)
_cod_original_sg_symbol_H-M 'P 21/c'
_cod_database_code 2218913
_cod_database_fobs_code 2218913

loop_
_symmetry_equiv_pos_as_xyz
'x, y, z'
'-x, y+1/2, -z+1/2'
'-x, -y, -z'
'x, -y-1/2, z-1/2'

loop_
_atom_site_type_symbol
_atom_site_label
_atom_site_fract_x
_atom_site_fract_y
_atom_site_fract_z
_atom_site_U_iso_or_equiv
_atom_site_adp_type
_atom_site_calc_flag
_atom_site_refinement_flags
_atom_site_occupancy
_atom_site_disorder_assembly
_atom_site_disorder_group
S S1 1.1485(2) 0.29446(8) 0.83034(7) 0.0340(4) Uani d . 1 . .
O O1 1.1501(6) 0.2461(2) 0.90245(19) 0.0469(10) Uani d . 1 . .
O O2 1.3599(5) 0.3060(2) 0.7915(2) 0.0466(10) Uani d . 1 . .
O O3 0.6073(7) 0.6017(2) 0.9593(2) 0.0536(11) Uani d . 1 . .
O O4 0.8837(7) 0.6574(2) 0.9023(3) 0.0648(12) Uani d . 1 . .
N N1 0.7475(8) 0.3207(3) 0.5179(2) 0.0418(11) Uani d D 1 . .
H H1A 0.723(8) 0.333(3) 0.4637(11) 0.050 Uiso d D 1 . .
N N2 0.9372(7) 0.2588(3) 0.7627(2) 0.0321(10) Uani d . 1 . .
H H2A 0.853(8) 0.229(3) 0.790(3) 0.039 Uiso d . 1 . .
N N3 0.7809(8) 0.6001(3) 0.9208(2) 0.0376(11) Uani d . 1 . .
C C1 0.8800(8) 0.2833(3) 0.6816(3) 0.0302(12) Uani d . 1 . .
C C2 0.6688(8) 0.2553(3) 0.6379(3) 0.0343(12) Uani d . 1 . .
H H2 0.5692 0.2240 0.6648 0.041 Uiso calc R 1 . .
C C3 0.6093(9) 0.2737(3) 0.5565(3) 0.0365(13) Uani d . 1 . .
H H3 0.4718 0.2536 0.5276 0.044 Uiso calc R 1 . .
C C4 0.9464(10) 0.3510(3) 0.5585(3) 0.0440(14) Uani d . 1 . .
H H4 1.0385 0.3839 0.5304 0.053 Uiso calc R 1 . .
C C5 1.0155(9) 0.3343(3) 0.6397(3) 0.0388(13) Uani d . 1 . .
H H5 1.1515 0.3566 0.6673 0.047 Uiso calc R 1 . .
C C6 1.0399(8) 0.3856(3) 0.8545(3) 0.0290(11) Uani d . 1 . .
C C7 1.1511(9) 0.4521(3) 0.8325(3) 0.0392(13) Uani d . 1 . .
H H7 1.2837 0.4490 0.8036 0.047 Uiso calc R 1 . .
C C8 1.0671(9) 0.5226(3) 0.8528(3) 0.0392(13) Uani d . 1 . .
H H8 1.1409 0.5673 0.8382 0.047 Uiso calc R 1 . .
C C9 0.8688(8) 0.5251(3) 0.8959(3) 0.0297(11) Uani d . 1 . .
C C10 0.7523(8) 0.4602(3) 0.9186(3) 0.0358(12) Uani d . 1 . .
H H10 0.6186 0.4639 0.9468 0.043 Uiso calc R 1 . .
C C11 0.8397(8) 0.3893(3) 0.8981(3) 0.0366(13) Uani d . 1 . .
H H11 0.7663 0.3447 0.9132 0.044 Uiso calc R 1 . .
C C12 0.5532(9) 0.3961(3) 0.3109(3) 0.0337(12) Uani d . 1 A .
O O5 0.5106(7) 0.4020(2) 0.2352(2) 0.0588(12) Uani d . 1 . .
O O6 0.6749(6) 0.3465(2) 0.35187(18) 0.0418(9) Uani d . 1 . .
C C13 0.4492(13) 0.4576(4) 0.3613(4) 0.075(2) Uani d D 1 . .
F F1 0.320(2) 0.4376(10) 0.4198(8) 0.117(6) Uani d PDU 0.531(12) A 1
F F2 0.367(2) 0.5185(5) 0.3176(6) 0.101(4) Uani d PDU 0.531(12) A 1
F F3 0.6434(17) 0.4927(6) 0.4089(7) 0.115(5) Uani d PDU 0.531(12) A 1
F F1' 0.2000(16) 0.4600(8) 0.3372(7) 0.110(5) Uani d PDU 0.469(12) A 2
F F2' 0.512(3) 0.5285(6) 0.3520(10) 0.116(5) Uani d PDU 0.469(12) A 2
F F3' 0.430(2) 0.4372(9) 0.4392(5) 0.080(4) Uani d PDU 0.469(12) A 2

loop_
_atom_site_aniso_label
_atom_site_aniso_U_11
_atom_site_aniso_U_22
_atom_site_aniso_U_33
_atom_site_aniso_U_12
_atom_site_aniso_U_13
_atom_site_aniso_U_23
S1 0.0332(7) 0.0405(8) 0.0257(6) 0.0051(7) -0.0073(5) 0.0002(6)
O1 0.059(2) 0.046(2) 0.0306(19) 0.0025(19) -0.0152(17) 0.0062(17)
O2 0.0287(18) 0.058(3) 0.052(2) 0.0050(18) 0.0021(16) -0.010(2)
O3 0.060(2) 0.050(3) 0.055(2) 0.007(2) 0.023(2) 0.002(2)
O4 0.073(3) 0.033(2) 0.091(3) -0.016(2) 0.020(2) 0.006(2)
N1 0.058(3) 0.047(3) 0.020(2) 0.004(2) 0.001(2) 0.004(2)
N2 0.037(2) 0.037(3) 0.022(2) -0.006(2) 0.0007(17) 0.0050(18)
N3 0.044(3) 0.038(3) 0.030(2) 0.000(2) 0.004(2) 0.002(2)
C1 0.040(3) 0.029(3) 0.021(2) 0.002(2) 0.003(2) -0.004(2)
C2 0.037(3) 0.038(3) 0.027(2) -0.004(3) 0.004(2) -0.002(2)
C3 0.044(3) 0.041(3) 0.024(2) -0.003(3) -0.001(2) -0.001(2)
C4 0.055(3) 0.044(4) 0.035(3) -0.006(3) 0.012(3) 0.007(3)
C5 0.044(3) 0.047(4) 0.025(3) -0.005(3) 0.000(2) -0.002(2)
C6 0.028(3) 0.033(3) 0.024(2) -0.001(2) -0.005(2) 0.001(2)
C7 0.033(3) 0.048(4) 0.037(3) -0.004(3) 0.009(2) -0.005(3)
C8 0.044(3) 0.042(4) 0.033(3) -0.015(3) 0.011(2) 0.002(3)
C9 0.033(3) 0.033(3) 0.023(2) -0.002(2) -0.002(2) 0.000(2)
C10 0.028(3) 0.042(4) 0.037(3) -0.005(3) 0.007(2) -0.001(3)
C11 0.039(3) 0.033(3) 0.038(3) -0.010(3) 0.003(2) 0.005(3)
C12 0.044(3) 0.034(3) 0.024(3) -0.004(3) 0.006(2) 0.000(2)
O5 0.083(3) 0.067(3) 0.026(2) 0.015(2) 0.0016(19) 0.0039(19)
O6 0.056(2) 0.045(2) 0.0227(18) 0.0032(19) -0.0004(16) -0.0023(17)
C13 0.107(6) 0.071(6) 0.045(4) 0.018(5) 0.006(4) 0.001(4)
F1 0.110(9) 0.136(9) 0.117(9) 0.002(7) 0.059(7) -0.026(7)
F2 0.142(8) 0.060(6) 0.098(6) 0.050(6) 0.005(6) -0.013(5)
F3 0.138(8) 0.092(7) 0.114(7) -0.003(6) 0.008(6) -0.076(6)
F1' 0.090(7) 0.138(9) 0.105(7) 0.044(6) 0.022(5) -0.024(6)
F2' 0.131(9) 0.079(8) 0.142(9) -0.010(7) 0.031(7) -0.018(7)
F3' 0.093(8) 0.097(7) 0.053(5) 0.027(7) 0.023(5) -0.026(5)

loop_
_atom_type_symbol
_atom_type_description
_atom_type_scat_dispersion_real
_atom_type_scat_dispersion_imag
_atom_type_scat_source
C C 0.0033 0.0016 'International Tables Vol C Tables 4.2.6.8 and 6.1.1.4'
H H 0.0000 0.0000 'International Tables Vol C Tables 4.2.6.8 and 6.1.1.4'
N N 0.0061 0.0033 'International Tables Vol C Tables 4.2.6.8 and 6.1.1.4'
O O 0.0106 0.0060 'International Tables Vol C Tables 4.2.6.8 and 6.1.1.4'
F F 0.0171 0.0103 'International Tables Vol C Tables 4.2.6.8 and 6.1.1.4'
S S 0.1246 0.1234 'International Tables Vol C Tables 4.2.6.8 and 6.1.1.4'

loop_
_geom_angle_atom_site_label_1
_geom_angle_atom_site_label_2
_geom_angle_atom_site_label_3
_geom_angle
O2 S1 O1 120.8(2)
O2 S1 N2 110.0(2)
O1 S1 N2 104.6(2)
O2 S1 C6 107.4(2)
O1 S1 C6 108.7(2)
N2 S1 C6 104.1(2)
C3 N1 C4 121.0(4)
C3 N1 H1A 125(3)
C4 N1 H1A 114(3)
C1 N2 S1 125.8(4)
C1 N2 H2A 126(3)
S1 N2 H2A 107(3)
O4 N3 O3 122.9(5)
O4 N3 C9 118.7(4)
O3 N3 C9 118.4(4)
N2 C1 C5 125.1(4)
N2 C1 C2 117.6(4)
C5 C1 C2 117.4(4)
C3 C2 C1 120.5(5)
C3 C2 H2 119.8
C1 C2 H2 119.8
N1 C3 C2 120.3(5)
N1 C3 H3 119.9
C2 C3 H3 119.9
N1 C4 C5 121.3(5)
N1 C4 H4 119.4
C5 C4 H4 119.4
C4 C5 C1 119.4(5)
C4 C5 H5 120.3
C1 C5 H5 120.3
C7 C6 C11 120.5(5)
C7 C6 S1 121.3(4)
C11 C6 S1 118.2(4)
C8 C7 C6 120.7(5)
C8 C7 H7 119.7
C6 C7 H7 119.7
C7 C8 C9 118.0(5)
C7 C8 H8 121.0
C9 C8 H8 121.0
C10 C9 C8 123.0(5)
C10 C9 N3 118.1(4)
C8 C9 N3 118.8(5)
C9 C10 C11 118.4(4)
C9 C10 H10 120.8
C11 C10 H10 120.8
C10 C11 C6 119.4(5)
C10 C11 H11 120.3
C6 C11 H11 120.3
O5 C12 O6 128.5(5)
O5 C12 C13 115.8(5)
O6 C12 C13 115.7(4)
F2' C13 F1 121.4(11)
F2' C13 F3' 114.8(11)
F1 C13 F3' 29.3(8)
F2' C13 F2 42.4(7)
F1 C13 F2 114.0(10)
F3' C13 F2 131.1(9)
F2' C13 F3 56.1(8)
F1 C13 F3 100.8(9)
F3' C13 F3 75.0(8)
F2 C13 F3 98.4(9)
F2' C13 F1' 102.5(10)
F1 C13 F1' 65.5(8)
F3' C13 F1' 94.7(9)
F2 C13 F1' 63.6(7)
F3 C13 F1' 145.7(8)
F2' C13 C12 119.2(8)
F1 C13 C12 119.0(9)
F3' C13 C12 113.6(8)
F2 C13 C12 114.7(6)
F3 C13 C12 106.1(6)
F1' C13 C12 108.0(6)

loop_
_geom_bond_atom_site_label_1
_geom_bond_atom_site_label_2
_geom_bond_distance
S1 O2 1.428(3)
S1 O1 1.440(3)
S1 N2 1.648(4)
S1 C6 1.769(5)
O3 N3 1.222(5)
O4 N3 1.213(5)
N1 C3 1.338(6)
N1 C4 1.345(6)
N1 H1A 0.899(11)
N2 C1 1.382(5)
N2 H2A 0.86(5)
N3 C9 1.476(6)
C1 C5 1.401(7)
C1 C2 1.405(6)
C2 C3 1.359(6)
C2 H2 0.9300
C3 H3 0.9300
C4 C5 1.359(7)
C4 H4 0.9300
C5 H5 0.9300
C6 C7 1.388(7)
C6 C11 1.404(6)
C7 C8 1.376(7)
C7 H7 0.9300
C8 C9 1.388(6)
C8 H8 0.9300
C9 C10 1.384(6)
C10 C11 1.389(7)
C10 H10 0.9300
C11 H11 0.9300
C12 O5 1.225(5)
C12 O6 1.250(5)
C12 C13 1.511(8)
C13 F2' 1.303(9)
C13 F1 1.309(9)
C13 F3' 1.326(9)
C13 F2 1.333(8)
C13 F3 1.408(8)
C13 F1' 1.420(8)

loop_
_geom_hbond_atom_site_label_D
_geom_hbond_atom_site_label_H
_geom_hbond_atom_site_label_A
_geom_hbond_site_symmetry_A
_geom_hbond_distance_DH
_geom_hbond_distance_HA
_geom_hbond_distance_DA
_geom_hbond_angle_DHA
N1 H1A O6 . 0.899(11) 1.812(14) 2.706(5) 173(5)
N2 H2A O6 4_566 0.86(5) 2.00(5) 2.858(5) 176(5)
C2 H2 O5 4_566 0.93 2.52 3.343(6) 148
C3 H3 O1 4_465 0.93 2.56 3.406(6) 151
C8 H8 O5 3_766 0.93 2.48 3.204(6) 135
C10 H10 O3 3_667 0.93 2.39 3.184(6) 143

loop_
_geom_torsion_atom_site_label_1
_geom_torsion_atom_site_label_2
_geom_torsion_atom_site_label_3
_geom_torsion_atom_site_label_4
_geom_torsion
O2 S1 N2 C1 -44.4(5)
O1 S1 N2 C1 -175.5(4)
C6 S1 N2 C1 70.4(4)
S1 N2 C1 C5 10.6(7)
S1 N2 C1 C2 -169.1(4)
N2 C1 C2 C3 -176.2(5)
C5 C1 C2 C3 4.1(7)
C4 N1 C3 C2 -0.4(8)
C1 C2 C3 N1 -2.1(8)
C3 N1 C4 C5 0.7(8)
N1 C4 C5 C1 1.5(8)
N2 C1 C5 C4 176.6(5)
C2 C1 C5 C4 -3.8(7)
O2 S1 C6 C7 2.8(4)
O1 S1 C6 C7 135.0(4)
N2 S1 C6 C7 -113.9(4)
O2 S1 C6 C11 -176.1(3)
O1 S1 C6 C11 -43.8(4)
N2 S1 C6 C11 67.2(4)
C11 C6 C7 C8 -0.1(7)
S1 C6 C7 C8 -178.9(4)
C6 C7 C8 C9 0.0(7)
C7 C8 C9 C10 -0.4(7)
C7 C8 C9 N3 178.0(4)
O4 N3 C9 C10 178.9(4)
O3 N3 C9 C10 -1.0(6)
O4 N3 C9 C8 0.5(6)
O3 N3 C9 C8 -179.4(4)
C8 C9 C10 C11 0.8(7)
N3 C9 C10 C11 -177.6(4)
C9 C10 C11 C6 -0.8(7)
C7 C6 C11 C10 0.5(7)
S1 C6 C11 C10 179.4(4)
O5 C12 C13 F2' -60.9(12)
O6 C12 C13 F2' 118.0(11)
O5 C12 C13 F1 126.9(10)
O6 C12 C13 F1 -54.3(12)
O5 C12 C13 F3' 159.0(9)
O6 C12 C13 F3' -22.1(11)
O5 C12 C13 F2 -13.2(11)
O6 C12 C13 F2 165.7(9)
O5 C12 C13 F3 -120.7(7)
O6 C12 C13 F3 58.2(8)
O5 C12 C13 F1' 55.4(9)
O6 C12 C13 F1' -125.8(8)
